data_4037533
loop_
_publ_author_name
'Singh, Kartikey'
'Sharma, Gaurav'
'Shukla, Manjulika'
'Kant, Ruchir'
'Chopra, Sidharth'
'Shukla, Sanjeev K.'
'Tripathi, Rama P.'

_publ_section_title
;
 Metal- and Phenol-Free Synthesis of Biaryl Ethers: Access to
 Dibenzobistriazolo-1,4,7-oxadiazonines and Vancomycin-Like
 Glyco-Macrocycles as Antibacterial Agents.
;
_journal_issue 24
_journal_name_full 'The Journal of organic chemistry'
_journal_page_first 14882
_journal_page_last 14893
_journal_paper_doi 10.1021/acs.joc.8b01631
_journal_volume 83
_journal_year 2018
_chemical_compound_source 'see text'
_chemical_formula_moiety 'C26 H30 N6 O'
_chemical_formula_sum 'C26 H30 N6 O'
_chemical_formula_weight 442.56
_space_group_IT_number 9
_space_group_name_Hall 'C -2yc'
_space_group_name_H-M_alt 'C 1 c 1'
_symmetry_cell_setting monoclinic
_symmetry_Int_Tables_number 9
_symmetry_space_group_name_Hall 'C -2yc'
_symmetry_space_group_name_H-M 'C 1 c 1'
_atom_sites_solution_hydrogens geom
_atom_sites_solution_primary direct
_atom_sites_solution_secondary difmap
_cell_angle_alpha 90
_cell_angle_beta 100.635(13)
_cell_angle_gamma 90
_cell_formula_units_Z 4
_cell_length_a 9.037(6)
_cell_length_b 27.363(16)
_cell_length_c 10.344(6)
_cell_measurement_reflns_used 1452
_cell_measurement_temperature 293(2)
_cell_measurement_theta_max 25.3
_cell_measurement_theta_min 3.2
_cell_volume 2514(3)
_computing_cell_refinement
;
CrystalClear-SM Expert 2.1 b24 (Rigaku, 2012)
;
_computing_data_collection
;
CrystalClear-SM Expert 2.1 b24 (Rigaku, 2012)
;
_computing_data_reduction
;
CrystalClear-SM Expert 2.1 b24 (Rigaku, 2012)
;
_computing_molecular_graphics 'SHELXTL (Bruker, 1997)'
_computing_structure_refinement 'SHELXL-97 (Sheldrick, 1997)'
_computing_structure_solution 'SHELXS-97 (Sheldrick, 1990)'
_diffrn_ambient_temperature 293(2)
_diffrn_detector CCD
_diffrn_detector_area_resol_mean 28.5714
_diffrn_measured_fraction_theta_full 0.967
_diffrn_measured_fraction_theta_max 0.967
_diffrn_measurement_device
;
AFC12 (Right): Kappa 3 circle
;
_diffrn_measurement_device_type
;
Rigaku Saturn724+ (4x4 bin mode)
;
_diffrn_measurement_method 'profile data from \w-scans'
_diffrn_measurement_specimen_support Fiber
_diffrn_radiation_monochromator Confocal
_diffrn_radiation_type 'Mo K\a'
_diffrn_radiation_wavelength 0.71075
_diffrn_reflns_av_R_equivalents 0.0518
_diffrn_reflns_av_sigmaI/netI 0.0848
_diffrn_reflns_limit_h_max 10
_diffrn_reflns_limit_h_min -10
_diffrn_reflns_limit_k_max 32
_diffrn_reflns_limit_k_min -21
_diffrn_reflns_limit_l_max 12
_diffrn_reflns_limit_l_min -12
_diffrn_reflns_number 8131
_diffrn_reflns_theta_full 25.33
_diffrn_reflns_theta_max 25.33
_diffrn_reflns_theta_min 3.20
_diffrn_source MicroMax003_Mo
_diffrn_source_current 0.6
_diffrn_source_power 0.0
_diffrn_source_voltage 50.0
_exptl_absorpt_coefficient_mu 0.074
_exptl_absorpt_correction_T_max 0.993
_exptl_absorpt_correction_T_min 0.969
_exptl_absorpt_correction_type multi-scan
_exptl_absorpt_process_details 'REQAB (Rigaku, 1998)'
_exptl_crystal_colour Colorless
_exptl_crystal_density_diffrn 1.169
_exptl_crystal_density_method 'Not Measured'
_exptl_crystal_description Block
_exptl_crystal_F_000 944
_exptl_crystal_size_max 0.430
_exptl_crystal_size_mid 0.390
_exptl_crystal_size_min 0.100
_refine_diff_density_max 0.204
_refine_diff_density_min -0.146
_refine_diff_density_rms 0.031
_refine_ls_abs_structure_details 'Flack H D (1983), Acta Cryst. A39, 876-881'
_refine_ls_abs_structure_Flack 1(2)
_refine_ls_extinction_coef 0.0079(10)
_refine_ls_extinction_expression Fc^*^=kFc[1+0.001xFc^2^\l^3^/sin(2\q)]^-1/4^
_refine_ls_extinction_method SHELXL
_refine_ls_goodness_of_fit_ref 0.904
_refine_ls_hydrogen_treatment mixed
_refine_ls_matrix_type full
_refine_ls_number_parameters 301
_refine_ls_number_reflns 4020
_refine_ls_number_restraints 2
_refine_ls_restrained_S_all 0.904
_refine_ls_R_factor_all 0.1053
_refine_ls_R_factor_gt 0.0550
_refine_ls_shift/su_max 0.000
_refine_ls_shift/su_mean 0.000
_refine_ls_structure_factor_coef Fsqd
_refine_ls_weighting_details 'calc w=1/[\s^2^(Fo^2^)+(0.0650P)^2^+0.0000P] where P=(Fo^2^+2Fc^2^)/3'
_refine_ls_weighting_scheme calc
_refine_ls_wR_factor_gt 0.1253
_refine_ls_wR_factor_ref 0.1415
_reflns_number_gt 2172
_reflns_number_total 4020
_reflns_threshold_expression >2sigma(I)
_cod_data_source_file jo8b01631_si_002.cif
_cod_data_source_block xxx
_cod_depositor_comments
;
The following automatic conversions were performed:

data item '_exptl_absorpt_correction_type' value 'Multi-scan' was
changed to 'multi-scan' in accordance with the
/home/saulius/struct/COD-crude-data/automatic-downloads/DataCite-retrospective/ACS/depositions/lib/dictionaries/cif_core.dic
dictionary named 'cif_core.dic' version 2.4.2 last updated on
2011-04-26.

data item '_symmetry_cell_setting' value 'Monoclinic' was changed to
'monoclinic' in accordance with the
/home/saulius/struct/COD-crude-data/automatic-downloads/DataCite-retrospective/ACS/depositions/lib/dictionaries/cif_core.dic
dictionary named 'cif_core.dic' version 2.4.2 last updated on
2011-04-26.

Automatic conversion script
Id: cif_fix_values 6909 2019-04-08 15:41:33Z antanas 
;
_cod_original_sg_symbol_H-M 'C c'
_cod_database_code 4037533

loop_
_symmetry_equiv_pos_site_id
_symmetry_equiv_pos_as_xyz
1 x,y,z
2 x,-y,1/2+z
3 1/2+x,1/2+y,z
4 1/2+x,1/2-y,1/2+z

loop_
_atom_site_aniso_label
_atom_site_aniso_U_11
_atom_site_aniso_U_22
_atom_site_aniso_U_33
_atom_site_aniso_U_23
_atom_site_aniso_U_13
_atom_site_aniso_U_12
O1 0.072(2) 0.0514(14) 0.0641(17) -0.0008(13) 0.0201(15) -0.0104(13)
N2 0.078(3) 0.062(2) 0.092(2) 0.003(2) 0.038(2) -0.021(2)
N3 0.065(3) 0.082(3) 0.112(3) 0.002(2) 0.032(2) -0.011(2)
N4 0.061(2) 0.0496(17) 0.071(2) 0.0004(16) 0.0269(18) -0.0076(17)
N5 0.076(3) 0.0415(16) 0.080(2) -0.0060(16) 0.032(2) -0.0112(16)
N6 0.135(4) 0.0519(19) 0.104(3) -0.020(2) 0.050(3) -0.032(2)
N7 0.141(4) 0.061(2) 0.112(3) -0.028(2) 0.058(3) -0.021(2)
C1 0.072(3) 0.089(3) 0.092(4) 0.009(3) 0.013(3) 0.013(2)
C2 0.081(4) 0.086(3) 0.086(3) 0.014(3) 0.002(3) 0.002(3)
C3 0.094(4) 0.069(2) 0.063(3) 0.005(2) 0.026(3) 0.003(2)
C4 0.067(3) 0.0443(19) 0.069(3) 0.0039(19) 0.022(2) -0.0039(19)
C5 0.066(3) 0.0414(18) 0.064(3) 0.0036(18) 0.018(2) -0.0004(18)
C6 0.074(4) 0.065(3) 0.080(3) 0.008(2) 0.029(3) 0.007(2)
C7 0.060(3) 0.051(2) 0.072(2) 0.002(2) 0.028(2) 0.0036(19)
C8 0.065(3) 0.046(2) 0.075(3) 0.000(2) 0.022(2) 0.0016(18)
C9 0.063(3) 0.054(2) 0.064(2) 0.001(2) 0.020(2) 0.0004(19)
C10 0.088(3) 0.068(3) 0.086(3) 0.015(2) 0.035(3) 0.003(2)
C11 0.108(4) 0.088(3) 0.083(3) 0.021(3) 0.036(3) 0.003(3)
C12 0.130(5) 0.108(4) 0.058(2) -0.003(3) 0.037(3) -0.009(3)
C13 0.092(4) 0.075(3) 0.065(3) -0.011(2) 0.032(3) 0.002(2)
C14 0.058(2) 0.058(2) 0.052(2) 0.0022(19) 0.0114(19) -0.0061(19)
C15 0.073(3) 0.064(2) 0.099(3) 0.007(2) 0.029(3) 0.005(2)
C16 0.077(4) 0.097(4) 0.163(6) 0.029(4) 0.034(4) 0.015(3)
C17 0.245(12) 0.347(14) 0.132(7) -0.029(8) -0.055(7) 0.222(11)
C18 0.113(5) 0.123(5) 0.129(5) 0.044(4) 0.019(5) 0.017(4)
C19 0.312(15) 0.325(14) 0.088(5) -0.017(7) -0.026(7) 0.192(11)
C20 0.208(9) 0.145(7) 0.123(5) 0.035(5) -0.004(6) -0.003(6)
C21 0.108(4) 0.050(2) 0.093(3) -0.008(2) 0.048(3) -0.004(2)
C22 0.168(6) 0.074(3) 0.122(4) -0.013(3) 0.084(4) 0.007(4)
C23 0.177(7) 0.153(6) 0.178(6) -0.013(5) 0.109(6) 0.025(5)
C24 0.243(12) 0.240(12) 0.237(11) -0.051(9) 0.165(10) 0.000(9)
C25 0.182(11) 0.44(2) 0.186(9) 0.103(11) 0.090(9) -0.025(12)
C26 0.163(10) 0.366(15) 0.257(13) 0.093(12) 0.097(10) 0.078(10)

loop_
_atom_site_label
_atom_site_type_symbol
_atom_site_thermal_displace_type
_atom_site_fract_x
_atom_site_fract_y
_atom_site_fract_z
_atom_site_occupancy
_atom_site_U_iso_or_equiv
_atom_site_calc_flag
_atom_site_refinement_flags
O1 O Uani 0.2542(3) 0.30687(8) 0.7858(2) 1.000 0.0615(10) . .
N2 N Uani -0.0209(5) 0.27805(12) 0.9624(4) 1.000 0.0745(14) . .
N3 N Uani -0.1453(5) 0.29621(13) 0.8932(4) 1.000 0.0843(17) . .
N4 N Uani 0.0877(4) 0.31278(10) 0.9688(3) 1.000 0.0587(11) . .
N5 N Uani 0.2181(4) 0.41139(10) 0.8259(3) 1.000 0.0636(13) . .
N6 N Uani 0.2776(5) 0.45575(12) 0.8639(4) 1.000 0.0934(18) . .
N7 N Uani 0.2156(6) 0.47056(13) 0.9629(4) 1.000 0.1003(18) . .
C1 C Uani 0.5513(6) 0.29255(17) 1.0772(5) 1.000 0.0846(19) . .
C2 C Uani 0.4636(6) 0.28965(16) 1.1727(5) 1.000 0.0860(19) . .
C3 C Uani 0.3097(6) 0.29457(14) 1.1403(4) 1.000 0.0739(18) . .
C4 C Uani 0.2436(5) 0.30351(12) 1.0112(4) 1.000 0.0589(15) . .
C5 C Uani 0.3329(5) 0.30473(12) 0.9148(4) 1.000 0.0564(15) . .
C6 C Uani 0.4866(6) 0.30041(14) 0.9479(4) 1.000 0.0711(19) . .
C7 C Uani 0.0299(5) 0.35327(13) 0.8994(4) 1.000 0.0590(14) . .
C8 C Uani 0.1169(5) 0.39854(13) 0.9037(4) 1.000 0.0608(16) . .
C9 C Uani 0.2630(4) 0.39077(13) 0.7110(4) 1.000 0.0593(14) . .
C10 C Uani 0.2869(5) 0.42319(16) 0.6135(4) 1.000 0.0783(17) . .
C11 C Uani 0.3349(6) 0.40622(18) 0.5032(5) 1.000 0.0907(19) . .
C12 C Uani 0.3590(7) 0.3567(2) 0.4900(5) 1.000 0.096(2) . .
C13 C Uani 0.3353(5) 0.32431(17) 0.5858(4) 1.000 0.0751(19) . .
C14 C Uani 0.2880(4) 0.34131(13) 0.6968(4) 1.000 0.0558(12) . .
C15 C Uani -0.1195(6) 0.34223(15) 0.8542(5) 1.000 0.0770(16) . .
C16 C Uani -0.2362(7) 0.3713(2) 0.7663(7) 1.000 0.111(3) . .
C17 C Uani -0.2389(12) 0.3659(4) 0.6302(9) 1.000 0.253(7) . .
C18 C Uani -0.1473(8) 0.3482(3) 0.5502(7) 1.000 0.122(3) . .
C19 C Uani -0.1580(15) 0.3444(5) 0.4162(8) 1.000 0.250(7) . .
C20 C Uani -0.0567(10) 0.3288(3) 0.3400(8) 1.000 0.163(4) . .
C21 C Uani 0.1168(5) 0.43578(14) 0.9891(4) 1.000 0.0799(18) . .
C22 C Uani 0.0269(7) 0.44238(18) 1.0969(6) 1.000 0.114(3) . .
C23 C Uani -0.1072(9) 0.4761(3) 1.0614(8) 1.000 0.160(4) . .
C24 C Uani -0.2145(17) 0.4768(4) 1.1565(12) 1.000 0.225(7) . .
C25 C Uani -0.3477(15) 0.4496(6) 1.1281(11) 1.000 0.262(8) . .
C26 C Uani -0.4459(11) 0.4496(5) 1.2244(12) 1.000 0.255(7) . .
H1 H Uiso 0.65520 0.28920 1.10050 1.000 0.1010 calc R
H2 H Uiso 0.50880 0.28430 1.25980 1.000 0.1030 calc R
H3 H Uiso 0.25080 0.29190 1.20480 1.000 0.0880 calc R
H6 H Uiso 0.54600 0.30280 0.88370 1.000 0.0850 calc R
H10 H Uiso 0.27030 0.45640 0.62300 1.000 0.0940 calc R
H11 H Uiso 0.35110 0.42790 0.43800 1.000 0.1090 calc R
H12 H Uiso 0.39170 0.34520 0.41540 1.000 0.1160 calc R
H13 H Uiso 0.35110 0.29110 0.57560 1.000 0.0900 calc R
H16A H Uiso -0.33420 0.36210 0.78410 1.000 0.1330 calc R
H16B H Uiso -0.22080 0.40550 0.78880 1.000 0.1330 calc R
H17A H Uiso -0.33190 0.34810 0.60080 1.000 0.3030 calc R
H17B H Uiso -0.25940 0.39890 0.59740 1.000 0.3030 calc R
H18A H Uiso -0.12690 0.31490 0.58100 1.000 0.1460 calc R
H18B H Uiso -0.05370 0.36570 0.57830 1.000 0.1460 calc R
H19A H Uiso -0.18670 0.37690 0.38360 1.000 0.3000 calc R
H19B H Uiso -0.24620 0.32420 0.38810 1.000 0.3000 calc R
H20A H Uiso 0.03410 0.34770 0.36110 1.000 0.2450 calc R
H20B H Uiso -0.09980 0.33310 0.24870 1.000 0.2450 calc R
H20C H Uiso -0.03400 0.29490 0.35720 1.000 0.2450 calc R
H22A H Uiso 0.09270 0.45530 1.17420 1.000 0.1370 calc R
H22B H Uiso -0.00840 0.41060 1.11990 1.000 0.1370 calc R
H23A H Uiso -0.07040 0.50900 1.05360 1.000 0.1910 calc R
H23B H Uiso -0.16270 0.46660 0.97560 1.000 0.1910 calc R
H24A H Uiso -0.15950 0.46570 1.24090 1.000 0.2700 calc R
H24B H Uiso -0.24220 0.51060 1.16750 1.000 0.2700 calc R
H25A H Uiso -0.32090 0.41600 1.11380 1.000 0.3140 calc R
H25B H Uiso -0.40530 0.46160 1.04570 1.000 0.3140 calc R
H26A H Uiso -0.38790 0.44250 1.30980 1.000 0.3820 calc R
H26B H Uiso -0.52240 0.42520 1.20140 1.000 0.3820 calc R
H26C H Uiso -0.49220 0.48110 1.22570 1.000 0.3820 calc R

loop_
_atom_type_symbol
_atom_type_description
_atom_type_scat_dispersion_real
_atom_type_scat_dispersion_imag
_atom_type_scat_source
O O 0.0106 0.0060 'International Tables Vol C Tables 4.2.6.8 and 6.1.1.4'
N N 0.0061 0.0033 'International Tables Vol C Tables 4.2.6.8 and 6.1.1.4'
H H 0.0000 0.0000 'International Tables Vol C Tables 4.2.6.8 and 6.1.1.4'
C C 0.0033 0.0016 'International Tables Vol C Tables 4.2.6.8 and 6.1.1.4'

loop_
_geom_angle_atom_site_label_1
_geom_angle_atom_site_label_2
_geom_angle_atom_site_label_3
_geom_angle
_geom_angle_publ_flag
C5 O1 C14 121.8(3) yes
N3 N2 N4 107.4(3) yes
N2 N3 C15 109.7(4) yes
N2 N4 C4 123.9(3) yes
N2 N4 C7 109.8(3) yes
C4 N4 C7 124.6(3) yes
N6 N5 C8 109.3(3) yes
N6 N5 C9 115.7(3) yes
C8 N5 C9 134.8(3) yes
N5 N6 N7 107.3(4) yes
N6 N7 C21 109.1(3) yes
C2 C1 C6 120.6(5) no
C1 C2 C3 120.6(5) no
C2 C3 C4 119.4(4) no
N4 C4 C3 123.9(4) yes
N4 C4 C5 116.6(4) yes
C3 C4 C5 119.5(4) no
O1 C5 C4 115.2(4) yes
O1 C5 C6 123.8(4) yes
C4 C5 C6 120.8(4) no
C1 C6 C5 119.0(4) no
N4 C7 C8 121.2(4) yes
N4 C7 C15 104.8(3) yes
C8 C7 C15 133.1(4) no
N5 C8 C7 127.7(3) yes
N5 C8 C21 105.8(3) yes
C7 C8 C21 126.5(4) no
N5 C9 C10 117.0(3) yes
N5 C9 C14 123.2(3) yes
C10 C9 C14 119.8(4) no
C9 C10 C11 120.1(4) no
C10 C11 C12 119.5(5) no
C11 C12 C13 120.8(5) no
C12 C13 C14 119.8(4) no
O1 C14 C9 122.2(3) yes
O1 C14 C13 117.6(3) yes
C9 C14 C13 120.0(4) no
N3 C15 C7 108.3(4) yes
N3 C15 C16 122.5(5) yes
C7 C15 C16 129.0(4) no
C15 C16 C17 115.7(6) no
C16 C17 C18 137.9(9) no
C17 C18 C19 134.5(9) no
C18 C19 C20 131.9(11) no
N7 C21 C8 108.5(4) yes
N7 C21 C22 121.7(4) yes
C8 C21 C22 129.9(4) no
C21 C22 C23 114.2(5) no
C22 C23 C24 115.7(7) no
C23 C24 C25 119.3(10) no
C24 C25 C26 117.9(11) no
C2 C1 H1 120.00 no
C6 C1 H1 120.00 no
C1 C2 H2 120.00 no
C3 C2 H2 120.00 no
C2 C3 H3 120.00 no
C4 C3 H3 120.00 no
C1 C6 H6 121.00 no
C5 C6 H6 120.00 no
C9 C10 H10 120.00 no
C11 C10 H10 120.00 no
C10 C11 H11 120.00 no
C12 C11 H11 120.00 no
C11 C12 H12 120.00 no
C13 C12 H12 120.00 no
C12 C13 H13 120.00 no
C14 C13 H13 120.00 no
C15 C16 H16A 108.00 no
C15 C16 H16B 108.00 no
C17 C16 H16A 108.00 no
C17 C16 H16B 108.00 no
H16A C16 H16B 108.00 no
C16 C17 H17A 103.00 no
C16 C17 H17B 103.00 no
C18 C17 H17A 103.00 no
C18 C17 H17B 103.00 no
H17A C17 H17B 105.00 no
C17 C18 H18A 104.00 no
C17 C18 H18B 104.00 no
C19 C18 H18A 103.00 no
C19 C18 H18B 104.00 no
H18A C18 H18B 105.00 no
C18 C19 H19A 104.00 no
C18 C19 H19B 104.00 no
C20 C19 H19A 104.00 no
C20 C19 H19B 104.00 no
H19A C19 H19B 105.00 no
C19 C20 H20A 109.00 no
C19 C20 H20B 109.00 no
C19 C20 H20C 110.00 no
H20A C20 H20B 109.00 no
H20A C20 H20C 110.00 no
H20B C20 H20C 110.00 no
C21 C22 H22A 109.00 no
C21 C22 H22B 109.00 no
C23 C22 H22A 109.00 no
C23 C22 H22B 109.00 no
H22A C22 H22B 108.00 no
C22 C23 H23A 108.00 no
C22 C23 H23B 108.00 no
C24 C23 H23A 108.00 no
C24 C23 H23B 108.00 no
H23A C23 H23B 107.00 no
C23 C24 H24A 107.00 no
C23 C24 H24B 107.00 no
C25 C24 H24A 107.00 no
C25 C24 H24B 108.00 no
H24A C24 H24B 107.00 no
C24 C25 H25A 108.00 no
C24 C25 H25B 108.00 no
C26 C25 H25A 108.00 no
C26 C25 H25B 108.00 no
H25A C25 H25B 107.00 no
C25 C26 H26A 109.00 no
C25 C26 H26B 110.00 no
C25 C26 H26C 109.00 no
H26A C26 H26B 109.00 no
H26A C26 H26C 110.00 no
H26B C26 H26C 109.00 no

loop_
_geom_bond_atom_site_label_1
_geom_bond_atom_site_label_2
_geom_bond_distance
_geom_bond_publ_flag
O1 C5 1.393(5) yes
O1 C14 1.390(4) yes
N2 N3 1.314(6) yes
N2 N4 1.359(5) yes
N3 C15 1.356(6) yes
N4 C4 1.419(6) yes
N4 C7 1.370(5) yes
N5 N6 1.356(5) yes
N5 C8 1.371(6) yes
N5 C9 1.440(5) yes
N6 N7 1.319(6) yes
N7 C21 1.366(6) yes
C1 C2 1.378(8) no
C1 C6 1.374(7) no
C2 C3 1.376(8) no
C3 C4 1.380(6) no
C4 C5 1.394(6) no
C5 C6 1.373(7) no
C7 C8 1.463(6) no
C7 C15 1.378(7) no
C8 C21 1.349(6) no
C9 C10 1.390(6) no
C9 C14 1.384(5) no
C10 C11 1.374(7) no
C11 C12 1.383(7) no
C12 C13 1.375(7) no
C13 C14 1.378(6) no
C15 C16 1.489(8) no
C16 C17 1.411(12) no
C17 C18 1.363(13) no
C18 C19 1.376(11) no
C19 C20 1.381(15) no
C21 C22 1.507(8) no
C22 C23 1.514(10) no
C23 C24 1.504(16) no
C24 C25 1.40(2) no
C25 C26 1.451(17) no
C1 H1 0.9300 no
C2 H2 0.9300 no
C3 H3 0.9300 no
C6 H6 0.9300 no
C10 H10 0.9300 no
C11 H11 0.9300 no
C12 H12 0.9300 no
C13 H13 0.9300 no
C16 H16A 0.9700 no
C16 H16B 0.9700 no
C17 H17A 0.9700 no
C17 H17B 0.9700 no
C18 H18A 0.9700 no
C18 H18B 0.9700 no
C19 H19A 0.9700 no
C19 H19B 0.9700 no
C20 H20A 0.9600 no
C20 H20B 0.9600 no
C20 H20C 0.9600 no
C22 H22A 0.9700 no
C22 H22B 0.9700 no
C23 H23A 0.9700 no
C23 H23B 0.9700 no
C24 H24A 0.9700 no
C24 H24B 0.9700 no
C25 H25A 0.9700 no
C25 H25B 0.9700 no
C26 H26A 0.9600 no
C26 H26B 0.9600 no
C26 H26C 0.9600 no

loop_
_geom_contact_atom_site_label_1
_geom_contact_atom_site_label_2
_geom_contact_distance
_geom_contact_site_symmetry_2
_geom_contact_publ_flag
O1 N4 2.632(4) . no
O1 N5 2.917(4) . no
O1 C7 2.825(5) . no
O1 C8 3.143(5) . no
N2 C13 3.432(6) 4_455 no
N4 O1 2.632(4) . no
N5 O1 2.917(4) . no
N5 C5 3.176(5) . no
N7 C10 3.305(6) 2_565 no
N2 H13 2.6100 4_455 no
N2 H2 2.7500 4_454 no
N3 H6 2.7800 1_455 no
N6 H10 2.4800 . no
N7 H10 2.5800 2_565 no
C5 N5 3.176(5) . no
C5 C8 3.214(6) . no
C7 C14 3.427(6) . no
C7 O1 2.825(5) . no
C8 C5 3.214(6) . no
C8 O1 3.143(5) . no
C10 N7 3.305(6) 2_564 no
C13 N2 3.432(6) 4_554 no
C14 C7 3.427(6) . no
C2 H18A 3.0800 4_555 no
C5 H20C 3.0800 4_555 no
C6 H20C 2.7700 4_555 no
C6 H16A 3.0600 1_655 no
C7 H22B 2.8400 . no
C8 H16B 3.0700 . no
C9 H18B 3.0200 . no
C12 H17A 2.8300 1_655 no
C12 H20A 3.0000 . no
C13 H17A 3.0500 1_655 no
C14 H6 2.9400 . no
C15 H18A 2.9100 . no
C15 H18B 3.0900 . no
H2 N2 2.7500 4_555 no
H6 N3 2.7800 1_655 no
H6 C14 2.9400 . no
H6 H16A 2.3000 1_655 no
H10 N6 2.4800 . no
H10 N7 2.5800 2_564 no
H13 N2 2.6100 4_554 no
H16A C6 3.0600 1_455 no
H16A H6 2.3000 1_455 no
H16B C8 3.0700 . no
H16B H23B 2.5400 . no
H17A C12 2.8300 1_455 no
H17A C13 3.0500 1_455 no
H17A H19B 2.5500 . no
H17B H19A 2.4900 . no
H17B H24B 2.5800 2_564 no
H18A C15 2.9100 . no
H18A C2 3.0800 4_454 no
H18B C9 3.0200 . no
H18B C15 3.0900 . no
H18B H20A 2.5600 . no
H19A H17B 2.4900 . no
H19A H26A 2.5700 1_554 no
H19B H17A 2.5500 . no
H20A C12 3.0000 . no
H20A H18B 2.5600 . no
H20C C5 3.0800 4_454 no
H20C C6 2.7700 4_454 no
H22A H24A 2.5200 . no
H22B C7 2.8400 . no
H22B H24A 2.5200 . no
H23B H16B 2.5400 . no
H23B H25A 2.6000 . no
H23B H25B 2.4400 . no
H24A H22A 2.5200 . no
H24A H22B 2.5200 . no
H24A H26A 2.3900 . no
H24B H26C 2.5700 . no
H24B H17B 2.5800 2_565 no
H25A H23B 2.6000 . no
H25B H23B 2.4400 . no
H26A H19A 2.5700 1_556 no
H26A H24A 2.3900 . no
H26C H24B 2.5700 . no

loop_
_geom_hbond_atom_site_label_D
_geom_hbond_atom_site_label_H
_geom_hbond_atom_site_label_A
_geom_hbond_distance_DH
_geom_hbond_distance_HA
_geom_hbond_distance_DA
_geom_hbond_angle_DHA
_geom_hbond_site_symmetry_A
_geom_hbond_publ_flag
C10 H10 N7 0.9300 2.5800 3.305(6) 135.00 2_564 yes
C13 H13 N2 0.9300 2.6100 3.432(6) 148.00 4_554 yes

loop_
_geom_torsion_atom_site_label_1
_geom_torsion_atom_site_label_2
_geom_torsion_atom_site_label_3
_geom_torsion_atom_site_label_4
_geom_torsion
_geom_torsion_publ_flag
C5 O1 C14 C13 118.4(4) no
C14 O1 C5 C4 129.8(3) no
C14 O1 C5 C6 -54.9(5) no
C5 O1 C14 C9 -67.4(5) no
N3 N2 N4 C4 -166.4(4) no
N3 N2 N4 C7 -1.3(5) no
N4 N2 N3 C15 0.1(5) no
N2 N3 C15 C7 1.1(5) no
N2 N3 C15 C16 175.7(5) no
N2 N4 C7 C15 1.9(5) no
C7 N4 C4 C3 124.7(4) no
N2 N4 C4 C3 -72.4(5) no
C4 N4 C7 C8 -22.9(6) no
C4 N4 C7 C15 166.9(4) no
N2 N4 C4 C5 108.9(4) no
N2 N4 C7 C8 172.1(4) no
C7 N4 C4 C5 -54.0(5) no
N6 N5 C9 C14 143.3(4) no
C9 N5 C8 C21 -174.0(4) no
C8 N5 N6 N7 -0.1(5) no
N6 N5 C8 C21 -0.1(5) no
C9 N5 C8 C7 7.9(7) no
C8 N5 C9 C14 -43.1(6) no
C8 N5 C9 C10 139.3(4) no
N6 N5 C8 C7 -178.2(4) no
C9 N5 N6 N7 175.1(4) no
N6 N5 C9 C10 -34.2(5) no
N5 N6 N7 C21 0.2(5) no
N6 N7 C21 C8 -0.3(5) no
N6 N7 C21 C22 -179.5(4) no
C2 C1 C6 C5 -0.8(6) no
C6 C1 C2 C3 0.0(7) no
C1 C2 C3 C4 -1.4(6) no
C2 C3 C4 C5 3.5(5) no
C2 C3 C4 N4 -175.1(3) no
C3 C4 C5 C6 -4.4(5) no
N4 C4 C5 O1 -10.2(4) no
C3 C4 C5 O1 171.1(3) no
N4 C4 C5 C6 174.3(3) no
O1 C5 C6 C1 -172.0(3) no
C4 C5 C6 C1 3.0(6) no
C8 C7 C15 N3 -170.4(4) no
N4 C7 C15 C16 -176.0(5) no
C8 C7 C15 C16 15.5(9) no
C15 C7 C8 N5 -105.8(6) no
N4 C7 C8 N5 87.2(5) no
C15 C7 C8 C21 76.5(7) no
N4 C7 C8 C21 -90.5(6) no
N4 C7 C15 N3 -1.8(5) no
C7 C8 C21 C22 -2.6(8) no
C7 C8 C21 N7 178.4(4) no
N5 C8 C21 N7 0.3(5) no
N5 C8 C21 C22 179.3(5) no
N5 C9 C14 O1 7.9(6) no
C14 C9 C10 C11 0.1(6) no
C10 C9 C14 O1 -174.6(4) no
N5 C9 C14 C13 -178.0(4) no
N5 C9 C10 C11 177.8(4) no
C10 C9 C14 C13 -0.5(6) no
C9 C10 C11 C12 0.1(8) no
C10 C11 C12 C13 0.1(8) no
C11 C12 C13 C14 -0.5(8) no
C12 C13 C14 C9 0.7(7) no
C12 C13 C14 O1 175.0(4) no
C7 C15 C16 C17 83.8(8) no
N3 C15 C16 C17 -89.6(8) no
C15 C16 C17 C18 -15.7(16) no
C16 C17 C18 C19 -179.6(12) no
C17 C18 C19 C20 175.2(12) no
N7 C21 C22 C23 77.7(7) no
C8 C21 C22 C23 -101.2(6) no
C21 C22 C23 C24 169.8(7) no
C22 C23 C24 C25 -99.8(12) no
C23 C24 C25 C26 177.7(11) no
